data_7230804
loop_
_publ_author_name
'Pousaneh, Elaheh'
'R\"uffer, Tobias'
'Assim, Khaybar'
'Dzhagan, Volodymyr'
'Noll, Julian'
'Zahn, Dietrich R. T.'
'Mertens, Lutz'
'Mehring, Michael'
'Schulz, Stefan E.'
'Lang, Heinrich'

_publ_section_title
;
 Magnesium \b-ketoiminates as CVD precursors for MgO formation
;
_journal_issue 35
_journal_name_full 'RSC Advances'
_journal_page_first 19668
_journal_paper_doi 10.1039/C8RA01851K
_journal_volume 8
_journal_year 2018
_chemical_formula_moiety 'C28 H38 Mg N4 O2'
_chemical_formula_sum 'C28 H38 Mg N4 O2'
_chemical_formula_weight 486.93
_chemical_name_systematic
;
 ?
;
_space_group_crystal_system orthorhombic
_space_group_IT_number 56
_space_group_name_Hall '-P 2ab 2ac'
_space_group_name_H-M_alt 'P c c n'
_symmetry_space_group_name_Hall '-P 2ab 2ac'
_symmetry_space_group_name_H-M 'P c c n'
_atom_sites_solution_hydrogens geom
_audit_creation_method SHELXL-2013
_audit_update_record
;
2018-05-11 deposited with the CCDC.
2018-05-15 downloaded from the CCDC.
;
_cell_angle_alpha 90
_cell_angle_beta 90
_cell_angle_gamma 90
_cell_formula_units_Z 4
_cell_length_a 10.3635(2)
_cell_length_b 16.8790(4)
_cell_length_c 15.2483(3)
_cell_measurement_reflns_used 3142
_cell_measurement_temperature 120
_cell_measurement_theta_max 66.7000
_cell_measurement_theta_min 3.8970
_cell_volume 2667.32(10)
_computing_cell_refinement 'CrysAlisPro 1.171.38.41l (Rigaku OD, 2015)'
_computing_data_collection 'CrysAlisPro 1.171.38.41l (Rigaku OD, 2015)'
_computing_data_reduction 'CrysAlisPro 1.171.38.41l (Rigaku OD, 2015)'
_computing_structure_refinement 'SHELXL-2013 (Sheldrick, 2013)'
_computing_structure_solution 'SHELXS-2013 (Sheldrick, 2013)'
_diffrn_ambient_temperature 120
_diffrn_measured_fraction_theta_full 0.990
_diffrn_measured_fraction_theta_max 0.991
_diffrn_measurement_device_type 'oxford gemini s'
_diffrn_measurement_method '\w scans'
_diffrn_radiation_type CuK\a
_diffrn_radiation_wavelength 1.54184
_diffrn_reflns_av_R_equivalents 0.0245
_diffrn_reflns_av_unetI/netI 0.0308
_diffrn_reflns_Laue_measured_fraction_full 0.990
_diffrn_reflns_Laue_measured_fraction_max 0.991
_diffrn_reflns_limit_h_max 11
_diffrn_reflns_limit_h_min -12
_diffrn_reflns_limit_k_max 19
_diffrn_reflns_limit_k_min -18
_diffrn_reflns_limit_l_max 17
_diffrn_reflns_limit_l_min -10
_diffrn_reflns_number 5166
_diffrn_reflns_point_group_measured_fraction_full 0.990
_diffrn_reflns_point_group_measured_fraction_max 0.991
_diffrn_reflns_theta_full 66.000
_diffrn_reflns_theta_max 65.981
_diffrn_reflns_theta_min 5.008
_exptl_absorpt_coefficient_mu 0.818
_exptl_absorpt_correction_T_max 1.00000
_exptl_absorpt_correction_T_min 0.93233
_exptl_absorpt_correction_type multi-scan
_exptl_absorpt_process_details
;
CrysAlisPro 1.171.38.41l (Rigaku Oxford Diffraction, 2015)
Empirical absorption correction using spherical harmonics,
 implemented in SCALE3 ABSPACK scaling algorithm.
;
_exptl_crystal_colour colourless
_exptl_crystal_density_diffrn 1.213
_exptl_crystal_description block
_exptl_crystal_F_000 1048
_exptl_crystal_size_max 0.3
_exptl_crystal_size_mid 0.3
_exptl_crystal_size_min 0.3
_refine_diff_density_max 0.241
_refine_diff_density_min -0.263
_refine_diff_density_rms 0.050
_refine_ls_extinction_method none
_refine_ls_goodness_of_fit_ref 1.080
_refine_ls_hydrogen_treatment constr
_refine_ls_matrix_type full
_refine_ls_number_parameters 200
_refine_ls_number_reflns 2304
_refine_ls_number_restraints 27
_refine_ls_restrained_S_all 1.150
_refine_ls_R_factor_all 0.0483
_refine_ls_R_factor_gt 0.0448
_refine_ls_shift/su_max 0.000
_refine_ls_shift/su_mean 0.000
_refine_ls_structure_factor_coef Fsqd
_refine_ls_weighting_details 'w=1/[\s^2^(Fo^2^)+(0.0511P)^2^+1.5092P] where P=(Fo^2^+2Fc^2^)/3'
_refine_ls_weighting_scheme calc
_refine_ls_wR_factor_gt 0.1100
_refine_ls_wR_factor_ref 0.1124
_reflns_Friedel_coverage 0.000
_reflns_number_gt 2102
_reflns_number_total 2304
_reflns_threshold_expression 'I > 2\s(I)'
_cod_data_source_file c8ra01851k2.cif
_cod_data_source_block shelx
_cod_database_code 7230804
_shelx_space_group_comment
;
The symmetry employed for this shelxl refinement is uniquely defined
by the following loop, which should always be used as a source of
symmetry information in preference to the above space-group names.
They are only intended as comments.
;
_oxdiff_exptl_absorpt_empirical_full_min 0.875
_oxdiff_exptl_absorpt_empirical_full_max 1.111
_oxdiff_exptl_absorpt_empirical_details
;
Empirical correction (ABSPACK) includes:
- Absorption correction using spherical harmonics
- Frame scaling
;
_shelxl_version_number 2013-4

loop_
_space_group_symop_operation_xyz
'x, y, z'
'-x+1/2, -y+1/2, z'
'-x, y+1/2, -z+1/2'
'x+1/2, -y, -z+1/2'
'-x, -y, -z'
'x-1/2, y-1/2, -z'
'x, -y-1/2, z-1/2'
'-x-1/2, y, z-1/2'

loop_
_atom_site_label
_atom_site_type_symbol
_atom_site_fract_x
_atom_site_fract_y
_atom_site_fract_z
_atom_site_U_iso_or_equiv
_atom_site_adp_type
_atom_site_occupancy
_atom_site_site_symmetry_order
_atom_site_calc_flag
_atom_site_refinement_flags_posn
_atom_site_refinement_flags_adp
_atom_site_refinement_flags_occupancy
_atom_site_disorder_assembly
_atom_site_disorder_group
C1 C 0.63475(19) 0.37265(12) 0.04944(13) 0.0336(5) Uani 1 1 d . . . . .
H1A H 0.6567 0.3668 -0.0114 0.050 Uiso 1 1 calc R U . . .
H1B H 0.7079 0.3590 0.0850 0.050 Uiso 1 1 calc R U . . .
H1C H 0.6105 0.4266 0.0608 0.050 Uiso 1 1 calc R U . . .
C2 C 0.52304(16) 0.31838(10) 0.07146(11) 0.0213(4) Uani 1 1 d . . . . .
C3 C 0.55183(16) 0.25736(10) 0.13385(11) 0.0240(4) Uani 1 1 d . . . . .
H3 H 0.6344 0.2581 0.1576 0.029 Uiso 1 1 calc R U . . .
C4 C 0.47133(15) 0.19772(9) 0.16272(10) 0.0192(3) Uani 1 1 d D . . . .
C5 C 0.52555(16) 0.13302(10) 0.22014(11) 0.0210(4) Uani 1 1 d . . . . .
C6 C 0.45715(16) 0.06204(10) 0.22578(11) 0.0241(4) Uani 1 1 d . . . . .
H6 H 0.3780 0.0576 0.1975 0.029 Uiso 1 1 calc R U . . .
C7 C 0.50449(18) -0.00208(11) 0.27256(11) 0.0271(4) Uani 1 1 d . . . . .
H7 H 0.4575 -0.0490 0.2749 0.033 Uiso 1 1 calc R U . . .
C8 C 0.62136(18) 0.00350(11) 0.31580(12) 0.0281(4) Uani 1 1 d . . . . .
H8 H 0.6540 -0.0397 0.3466 0.034 Uiso 1 1 calc R U . . .
C9 C 0.68932(17) 0.07407(11) 0.31279(12) 0.0288(4) Uani 1 1 d . . . . .
H9 H 0.7673 0.0785 0.3426 0.035 Uiso 1 1 calc R U . . .
C10 C 0.64222(16) 0.13815(11) 0.26571(11) 0.0249(4) Uani 1 1 d . . . . .
H10 H 0.6889 0.1852 0.2645 0.030 Uiso 1 1 calc R U . . .
C11 C 0.39416(17) 0.39051(11) -0.03000(12) 0.0272(4) Uani 1 1 d D . . . .
H11A H 0.4267 0.3741 -0.0868 0.033 Uiso 0.5 1 calc R U P A 1
H11B H 0.4414 0.4372 -0.0115 0.033 Uiso 0.5 1 calc R U P A 1
H11C H 0.4730 0.3969 -0.0635 0.033 Uiso 0.5 1 calc R U P B 2
H11D H 0.3771 0.4399 0.0004 0.033 Uiso 0.5 1 calc R U P B 2
N1 N 0.41089(13) 0.32642(8) 0.03433(9) 0.0195(3) Uani 1 1 d D . . . .
Mg1 Mg 0.2500 0.2500 0.05269(5) 0.0190(2) Uani 1 2 d DS T P . .
N2 N 0.1716(9) 0.3455(9) -0.0569(17) 0.0509(6) Uani 0.5 1 d D . P C 1
C12 C 0.2507(3) 0.40897(19) -0.0361(2) 0.0251(7) Uani 0.5 1 d D . P C 1
H12A H 0.2228 0.4305 0.0198 0.030 Uiso 0.5 1 calc R U P C 1
H12B H 0.2385 0.4499 -0.0800 0.030 Uiso 0.5 1 calc R U P C 1
C13 C 0.2081(4) 0.3317(2) -0.1649(2) 0.0314(8) Uani 0.5 1 d D . P C 1
H13A H 0.1616 0.2867 -0.1868 0.047 Uiso 0.5 1 calc R U P C 1
H13B H 0.2991 0.3227 -0.1710 0.047 Uiso 0.5 1 calc R U P C 1
H13C H 0.1841 0.3780 -0.1976 0.047 Uiso 0.5 1 calc R U P C 1
C14 C 0.0399(4) 0.3531(3) -0.0616(3) 0.0330(9) Uani 0.5 1 d D . P C 1
H14A H 0.0033 0.3051 -0.0845 0.049 Uiso 0.5 1 calc R U P C 1
H14B H 0.0183 0.3965 -0.0995 0.049 Uiso 0.5 1 calc R U P C 1
H14C H 0.0059 0.3629 -0.0040 0.049 Uiso 0.5 1 calc R U P C 1
O1 O 0.3573(4) 0.1838(6) 0.1332(7) 0.020(2) Uani 0.5 1 d D . P C 1
N2' N 0.1716(9) 0.3455(9) -0.0569(17) 0.0509(6) Uani 0.5 1 d D . P C 2
C12' C 0.2786(4) 0.3713(2) -0.0943(2) 0.0264(8) Uani 0.5 1 d D . P C 2
H12C H 0.2583 0.4189 -0.1271 0.032 Uiso 0.5 1 calc R U P C 2
H12D H 0.3074 0.3317 -0.1360 0.032 Uiso 0.5 1 calc R U P C 2
C13' C 0.0590(4) 0.3234(3) -0.1025(3) 0.0335(9) Uani 0.5 1 d D . P C 2
H13D H 0.0754 0.2760 -0.1355 0.050 Uiso 0.5 1 calc R U P C 2
H13E H 0.0343 0.3652 -0.1418 0.050 Uiso 0.5 1 calc R U P C 2
H13F H -0.0094 0.3138 -0.0614 0.050 Uiso 0.5 1 calc R U P C 2
C14' C 0.1143(4) 0.4220(2) 0.0014(2) 0.0298(8) Uani 0.5 1 d D . P C 2
H14D H 0.1801 0.4408 0.0405 0.045 Uiso 0.5 1 calc R U P C 2
H14E H 0.0407 0.4051 0.0347 0.045 Uiso 0.5 1 calc R U P C 2
H14F H 0.0894 0.4639 -0.0377 0.045 Uiso 0.5 1 calc R U P C 2
O1' O 0.3493(4) 0.1957(6) 0.1476(7) 0.022(2) Uani 0.5 1 d D . P C 2

loop_
_atom_site_aniso_label
_atom_site_aniso_U_11
_atom_site_aniso_U_22
_atom_site_aniso_U_33
_atom_site_aniso_U_23
_atom_site_aniso_U_13
_atom_site_aniso_U_12
C1 0.0264(9) 0.0371(10) 0.0371(10) 0.0149(8) -0.0062(8) -0.0100(8)
C2 0.0223(8) 0.0210(8) 0.0207(8) -0.0016(6) 0.0017(7) -0.0029(7)
C3 0.0187(8) 0.0284(9) 0.0248(8) 0.0034(7) -0.0040(7) -0.0039(7)
C4 0.0178(8) 0.0209(8) 0.0187(7) -0.0022(6) 0.0018(6) 0.0021(6)
C5 0.0190(8) 0.0227(8) 0.0212(8) 0.0002(6) 0.0042(6) 0.0027(6)
C6 0.0211(8) 0.0239(9) 0.0272(8) 0.0009(7) -0.0004(7) 0.0009(7)
C7 0.0312(9) 0.0215(8) 0.0287(9) 0.0027(7) 0.0036(7) 0.0010(7)
C8 0.0291(9) 0.0288(9) 0.0264(9) 0.0058(7) 0.0034(8) 0.0088(8)
C9 0.0208(8) 0.0398(11) 0.0259(9) 0.0052(8) -0.0001(7) 0.0054(8)
C10 0.0213(8) 0.0281(9) 0.0252(8) 0.0044(7) 0.0007(7) -0.0014(7)
C11 0.0241(9) 0.0240(9) 0.0335(10) 0.0101(7) -0.0024(8) -0.0042(7)
N1 0.0206(7) 0.0168(7) 0.0212(7) 0.0016(5) 0.0007(5) -0.0005(5)
Mg1 0.0181(4) 0.0201(4) 0.0187(4) 0.000 0.000 -0.0029(3)
N2 0.0357(10) 0.0354(10) 0.0815(14) 0.0317(10) -0.0307(10) -0.0130(8)
C12 0.0300(18) 0.0198(16) 0.0256(17) 0.0056(15) -0.0037(15) -0.0021(14)
C13 0.042(2) 0.0323(19) 0.0198(16) 0.0050(15) -0.0038(16) -0.0020(17)
C14 0.025(2) 0.039(3) 0.035(2) 0.015(2) -0.0053(19) -0.0008(18)
O1 0.0133(19) 0.012(3) 0.034(3) 0.003(3) -0.0005(18) 0.0034(15)
N2' 0.0357(10) 0.0354(10) 0.0815(14) 0.0317(10) -0.0307(10) -0.0130(8)
C12' 0.0305(19) 0.0247(18) 0.0240(18) 0.0058(15) -0.0017(15) -0.0001(15)
C13' 0.028(2) 0.036(2) 0.037(2) 0.011(2) -0.006(2) -0.0002(19)
C14' 0.0320(19) 0.0269(18) 0.0304(18) 0.0071(15) 0.0006(16) 0.0063(15)
O1' 0.016(2) 0.016(3) 0.034(3) 0.000(3) 0.0019(17) 0.0029(16)

loop_
_atom_type_symbol
_atom_type_description
_atom_type_scat_dispersion_real
_atom_type_scat_dispersion_imag
_atom_type_scat_source
C C 0.0181 0.0091 'International Tables Vol C Tables 4.2.6.8 and 6.1.1.4'
H H 0.0000 0.0000 'International Tables Vol C Tables 4.2.6.8 and 6.1.1.4'
N N 0.0311 0.0180 'International Tables Vol C Tables 4.2.6.8 and 6.1.1.4'
O O 0.0492 0.0322 'International Tables Vol C Tables 4.2.6.8 and 6.1.1.4'
Mg Mg 0.1719 0.1771 'International Tables Vol C Tables 4.2.6.8 and 6.1.1.4'

loop_
_geom_angle_atom_site_label_1
_geom_angle_atom_site_label_2
_geom_angle_atom_site_label_3
_geom_angle
_geom_angle_site_symmetry_1
_geom_angle_site_symmetry_3
C2 C1 H1A 109.5 . .
C2 C1 H1B 109.5 . .
H1A C1 H1B 109.5 . .
C2 C1 H1C 109.5 . .
H1A C1 H1C 109.5 . .
H1B C1 H1C 109.5 . .
N1 C2 C3 123.37(15) . .
N1 C2 C1 121.60(15) . .
C3 C2 C1 115.01(15) . .
C4 C3 C2 127.61(16) . .
C4 C3 H3 116.2 . .
C2 C3 H3 116.2 . .
O1 C4 C3 125.25(17) . .
O1' C4 C3 123.8(2) . .
O1 C4 C5 114.4(2) . .
O1' C4 C5 116.83(18) . .
C3 C4 C5 119.23(15) . .
C6 C5 C10 117.53(15) . .
C6 C5 C4 117.94(15) . .
C10 C5 C4 124.48(15) . .
C7 C6 C5 121.51(16) . .
C7 C6 H6 119.2 . .
C5 C6 H6 119.2 . .
C8 C7 C6 120.16(17) . .
C8 C7 H7 119.9 . .
C6 C7 H7 119.9 . .
C7 C8 C9 119.24(16) . .
C7 C8 H8 120.4 . .
C9 C8 H8 120.4 . .
C8 C9 C10 120.61(17) . .
C8 C9 H9 119.7 . .
C10 C9 H9 119.7 . .
C9 C10 C5 120.91(16) . .
C9 C10 H10 119.5 . .
C5 C10 H10 119.5 . .
N1 C11 C12 107.83(17) . .
N1 C11 C12' 110.61(17) . .
N1 C11 H11A 110.1 . .
C12 C11 H11A 110.1 . .
N1 C11 H11B 110.1 . .
C12 C11 H11B 110.1 . .
H11A C11 H11B 108.5 . .
N1 C11 H11C 109.5 . .
C12' C11 H11C 109.5 . .
N1 C11 H11D 109.5 . .
C12' C11 H11D 109.5 . .
H11C C11 H11D 108.1 . .
C2 N1 C11 118.21(14) . .
C2 N1 Mg1 125.48(11) . .
C11 N1 Mg1 116.20(10) . .
O1 Mg1 O1 104.2(8) 2 .
O1' Mg1 O1' 87.2(8) . 2
O1 Mg1 N1 100.26(13) 2 .
O1 Mg1 N1 89.06(7) . .
O1' Mg1 N1 88.26(8) . .
O1' Mg1 N1 102.77(13) 2 .
O1 Mg1 N1 89.06(7) 2 2
O1 Mg1 N1 100.27(14) . 2
O1' Mg1 N1 102.77(13) . 2
O1' Mg1 N1 88.26(8) 2 2
N1 Mg1 N1 164.87(8) . 2
O1' Mg1 N2' 91.2(6) . 2
O1' Mg1 N2' 164.3(3) 2 2
N1 Mg1 N2' 92.8(2) . 2
N1 Mg1 N2' 76.8(3) 2 2
O1 Mg1 N2 165.4(3) 2 2
O1 Mg1 N2 82.4(6) . 2
N1 Mg1 N2 92.8(2) . 2
N1 Mg1 N2 76.8(3) 2 2
O1' Mg1 N2' 164.3(3) . .
O1' Mg1 N2' 91.2(6) 2 .
N1 Mg1 N2' 76.8(3) . .
N1 Mg1 N2' 92.8(2) 2 .
N2' Mg1 N2' 94.4(8) 2 .
O1 Mg1 N2 82.4(6) 2 .
O1 Mg1 N2 165.4(3) . .
N1 Mg1 N2 76.8(3) . .
N1 Mg1 N2 92.8(2) 2 .
N2 Mg1 N2 94.4(8) 2 .
C14 N2 C12 121.9(9) . .
C14 N2 C13 100.5(11) . .
C12 N2 C13 101.3(15) . .
C14 N2 Mg1 115.1(15) . .
C12 N2 Mg1 99.0(9) . .
C13 N2 Mg1 119.5(6) . .
N2 C12 C11 115.7(5) . .
N2 C12 H12A 108.4 . .
C11 C12 H12A 108.4 . .
N2 C12 H12B 108.4 . .
C11 C12 H12B 108.4 . .
H12A C12 H12B 107.4 . .
N2 C13 H13A 109.5 . .
N2 C13 H13B 109.5 . .
H13A C13 H13B 109.5 . .
N2 C13 H13C 109.5 . .
H13A C13 H13C 109.5 . .
H13B C13 H13C 109.5 . .
N2 C14 H14A 109.5 . .
N2 C14 H14B 109.5 . .
H14A C14 H14B 109.5 . .
N2 C14 H14C 109.5 . .
H14A C14 H14C 109.5 . .
H14B C14 H14C 109.5 . .
C4 O1 Mg1 128.6(2) . .
C12' N2' C13' 125(2) . .
C12' N2' C14' 105.8(8) . .
C13' N2' C14' 99.9(7) . .
C12' N2' Mg1 103.4(8) . .
C13' N2' Mg1 115.8(12) . .
C14' N2' Mg1 105.2(12) . .
N2' C12' C11 115.8(9) . .
N2' C12' H12C 108.3 . .
C11 C12' H12C 108.3 . .
N2' C12' H12D 108.3 . .
C11 C12' H12D 108.3 . .
H12C C12' H12D 107.4 . .
N2' C13' H13D 109.5 . .
N2' C13' H13E 109.5 . .
H13D C13' H13E 109.5 . .
N2' C13' H13F 109.5 . .
H13D C13' H13F 109.5 . .
H13E C13' H13F 109.5 . .
N2' C14' H14D 109.5 . .
N2' C14' H14E 109.5 . .
H14D C14' H14E 109.5 . .
N2' C14' H14F 109.5 . .
H14D C14' H14F 109.5 . .
H14E C14' H14F 109.5 . .
C4 O1' Mg1 128.6(2) . .

loop_
_geom_bond_atom_site_label_1
_geom_bond_atom_site_label_2
_geom_bond_distance
_geom_bond_site_symmetry_2
C1 C2 1.514(2) .
C1 H1A 0.9600 .
C1 H1B 0.9600 .
C1 H1C 0.9600 .
C2 N1 1.300(2) .
C2 C3 1.434(2) .
C3 C4 1.379(2) .
C3 H3 0.9300 .
C4 O1 1.286(3) .
C4 O1' 1.286(3) .
C4 C5 1.508(2) .
C5 C6 1.395(2) .
C5 C10 1.397(2) .
C6 C7 1.386(2) .
C6 H6 0.9300 .
C7 C8 1.382(3) .
C7 H7 0.9300 .
C8 C9 1.385(3) .
C8 H8 0.9300 .
C9 C10 1.387(3) .
C9 H9 0.9300 .
C10 H10 0.9300 .
C11 N1 1.471(2) .
C11 C12 1.522(4) .
C11 C12' 1.581(4) .
C11 H11A 0.9700 .
C11 H11B 0.9700 .
C11 H11C 0.9700 .
C11 H11D 0.9700 .
N1 Mg1 2.1266(13) .
Mg1 O1 1.998(2) 2
Mg1 O1 1.998(2) .
Mg1 O1' 1.998(2) .
Mg1 O1' 1.998(2) 2
Mg1 N1 2.1266(13) 2
Mg1 N2' 2.46(2) 2
Mg1 N2 2.46(2) 2
Mg1 N2' 2.46(2) .
Mg1 N2 2.46(2) .
N2 C14 1.373(10) .
N2 C12 1.385(10) .
N2 C13 1.71(2) .
C12 H12A 0.9700 .
C12 H12B 0.9700 .
C13 H13A 0.9600 .
C13 H13B 0.9600 .
C13 H13C 0.9600 .
C14 H14A 0.9600 .
C14 H14B 0.9600 .
C14 H14C 0.9600 .
N2' C12' 1.32(2) .
N2' C13' 1.410(10) .
N2' C14' 1.675(13) .
C12' H12C 0.9700 .
C12' H12D 0.9700 .
C13' H13D 0.9600 .
C13' H13E 0.9600 .
C13' H13F 0.9600 .
C14' H14D 0.9600 .
C14' H14E 0.9600 .
C14' H14F 0.9600 .

loop_
_geom_torsion_atom_site_label_1
_geom_torsion_atom_site_label_2
_geom_torsion_atom_site_label_3
_geom_torsion_atom_site_label_4
_geom_torsion
N1 C2 C3 C4 1.9(3)
C1 C2 C3 C4 -176.65(17)
C2 C3 C4 O1 5.0(8)
C2 C3 C4 O1' -11.7(8)
C2 C3 C4 C5 172.24(16)
O1 C4 C5 C6 8.4(7)
O1' C4 C5 C6 23.5(7)
C3 C4 C5 C6 -160.13(16)
O1 C4 C5 C10 -174.0(7)
O1' C4 C5 C10 -158.9(7)
C3 C4 C5 C10 17.4(2)
C10 C5 C6 C7 -1.9(2)
C4 C5 C6 C7 175.82(15)
C5 C6 C7 C8 0.7(3)
C6 C7 C8 C9 0.9(3)
C7 C8 C9 C10 -1.2(3)
C8 C9 C10 C5 -0.2(3)
C6 C5 C10 C9 1.7(2)
C4 C5 C10 C9 -175.91(16)
C3 C2 N1 C11 -178.79(16)
C1 C2 N1 C11 -0.4(2)
C3 C2 N1 Mg1 -2.7(2)
C1 C2 N1 Mg1 175.69(13)
C12 C11 N1 C2 -157.77(19)
C12' C11 N1 C2 157.04(19)
C12 C11 N1 Mg1 25.8(2)
C12' C11 N1 Mg1 -19.4(2)
C14 N2 C12 C11 177.7(16)
C13 N2 C12 C11 -72.1(11)
Mg1 N2 C12 C11 50.6(11)
N1 C11 C12 N2 -56.1(13)
C12' C11 C12 N2 45.3(13)
O1' C4 O1 Mg1 78.7(10)
C3 C4 O1 Mg1 -10.2(15)
C5 C4 O1 Mg1 -178.0(7)
C13' N2' C12' C11 -178.4(9)
C14' N2' C12' C11 67.1(13)
Mg1 N2' C12' C11 -43.2(6)
N1 C11 C12' N2' 46.0(7)
C12 C11 C12' N2' -48.3(7)
O1 C4 O1' Mg1 -78.7(10)
C3 C4 O1' Mg1 22.0(15)
C5 C4 O1' Mg1 -161.9(7)
